data_7713731
loop_
_publ_author_name
'KANETOMO, Takuya'
'Yokoyama, Koki'
'Suzuki, Yudai'
'Ida, Hiromichi'
'Okazawa, Atsushi'
'Enomoto, Masaya'

_publ_section_title
;
 Investigation for Unique Magnetic Behaviours of Isomers in
 1,2-Dithiooxalato-Bridged Diiron(II) Complex
;
_journal_name_full 'Dalton Transactions'
_journal_paper_doi 10.1039/D3DT01992F
_journal_year 2023
_chemical_formula_moiety 'C38 H36 Fe2 N8 O2 S2, 2(Cl O4)'
_chemical_formula_sum 'C38 H36 Cl2 Fe2 N8 O10 S2'
_chemical_formula_weight 1011.47
_chemical_melting_point 458
_chemical_name_systematic
'[\m-ethanebis(thioic S-acid)ato]-bis{1-(pyridin-2-yl)-N,N-bis[(pyridin-2-yl)methyl]methanamine}-di-iron diperchlorate'
_space_group_crystal_system monoclinic
_space_group_IT_number 14
_space_group_name_Hall '-P 2ybc'
_space_group_name_H-M_alt 'P 1 21/c 1'
_atom_sites_solution_hydrogens geom
_atom_sites_solution_primary dual
_audit_creation_date 2022-04-12
_audit_creation_method
;
Olex2 1.5
(compiled 2021.12.09 svn.r5202d8cf for OlexSys, GUI svn.r6439)
;
_audit_update_record
;
2023-06-26 deposited with the CCDC.	2023-08-10 downloaded from the CCDC.
;
_cell_angle_alpha 90
_cell_angle_beta 104.095(3)
_cell_angle_gamma 90
_cell_formula_units_Z 2
_cell_length_a 9.4258(9)
_cell_length_b 13.8090(15)
_cell_length_c 16.7478(16)
_cell_measurement_reflns_used 4640
_cell_measurement_temperature 223
_cell_measurement_theta_max 26.36
_cell_measurement_theta_min 2.67
_cell_volume 2114.3(4)
_computing_cell_refinement 'SAINT V8.38A (?, 2016)'
_computing_data_reduction 'SAINT V8.38A (?, 2016)'
_computing_molecular_graphics 'Olex2 1.5 (Dolomanov et al., 2009)'
_computing_publication_material 'Olex2 1.5 (Dolomanov et al., 2009)'
_computing_structure_refinement 'SHELXL 2018/3 (Sheldrick, 2015)'
_computing_structure_solution 'SHELXT 2018/2 (Sheldrick, 2018)'
_diffrn_ambient_temperature 223
_diffrn_measured_fraction_theta_full 0.999
_diffrn_measured_fraction_theta_max 0.971
_diffrn_measurement_device_type 'Bruker APEX-II CCD'
_diffrn_measurement_method '\f and \w scans'
_diffrn_radiation_type MoK\a
_diffrn_radiation_wavelength 0.71073
_diffrn_reflns_av_R_equivalents 0.0535
_diffrn_reflns_av_unetI/netI 0.0547
_diffrn_reflns_Laue_measured_fraction_full 0.999
_diffrn_reflns_Laue_measured_fraction_max 0.971
_diffrn_reflns_limit_h_max 11
_diffrn_reflns_limit_h_min -12
_diffrn_reflns_limit_k_max 17
_diffrn_reflns_limit_k_min -17
_diffrn_reflns_limit_l_max 21
_diffrn_reflns_limit_l_min -21
_diffrn_reflns_number 21292
_diffrn_reflns_point_group_measured_fraction_full 0.999
_diffrn_reflns_point_group_measured_fraction_max 0.971
_diffrn_reflns_theta_full 25.242
_diffrn_reflns_theta_max 27.484
_diffrn_reflns_theta_min 1.936
_exptl_absorpt_coefficient_mu 0.978
_exptl_absorpt_correction_T_max 0.9482
_exptl_absorpt_correction_T_min 0.8544
_exptl_absorpt_correction_type none
_exptl_absorpt_process_details
;
SADABS-2016/2 (Bruker,2016/2) was used for absorption correction.
wR2(int) was 0.0779 before and 0.0499 after correction.
The Ratio of minimum to maximum transmission is 0.9011.
The \l/2 correction factor is Not present.
;
_exptl_crystal_colour green
_exptl_crystal_colour_primary green
_exptl_crystal_density_diffrn 1.589
_exptl_crystal_description block
_exptl_crystal_F_000 1036
_exptl_crystal_preparation 'Magnetic properties'
_exptl_crystal_size_max 0.212
_exptl_crystal_size_mid 0.18
_exptl_crystal_size_min 0.153
_refine_diff_density_max 1.235
_refine_diff_density_min -0.960
_refine_diff_density_rms 0.074
_refine_ls_extinction_method none
_refine_ls_goodness_of_fit_ref 1.056
_refine_ls_hydrogen_treatment constr
_refine_ls_matrix_type full
_refine_ls_number_parameters 281
_refine_ls_number_reflns 4706
_refine_ls_number_restraints 0
_refine_ls_restrained_S_all 1.056
_refine_ls_R_factor_all 0.0804
_refine_ls_R_factor_gt 0.0523
_refine_ls_shift/su_max 0.001
_refine_ls_shift/su_mean 0.000
_refine_ls_structure_factor_coef Fsqd
_refine_ls_weighting_details 'w=1/[\s^2^(Fo^2^)+(0.0538P)^2^+2.3012P] where P=(Fo^2^+2Fc^2^)/3'
_refine_ls_weighting_scheme calc
_refine_ls_wR_factor_gt 0.1287
_refine_ls_wR_factor_ref 0.1400
_reflns_Friedel_coverage 0.000
_reflns_number_gt 3374
_reflns_number_total 4706
_reflns_threshold_expression 'I > 2\s(I)'
_cod_data_source_file d3dt01992f1.cif
_cod_data_source_block fetpadto_223k_1stcool_0m
_cod_database_code 7713731
_shelx_shelxl_version_number 2018/3
_shelx_space_group_comment
;
The symmetry employed for this shelxl refinement is uniquely defined
by the following loop, which should always be used as a source of
symmetry information in preference to the above space-group names.
They are only intended as comments.
;
_olex2_refinement_description
;
1. Fixed Uiso
 At 1.2 times of:
  All C(H) groups, All C(H,H) groups
2. Shared sites
{O1B, S1A}
{S1B, O1A}
3. Uiso/Uaniso restraints and constraints
Uanis(O1B) = Uanis(S1A)
Uanis(S1B) = Uanis(O1A)
4. Others
 Sof(O1B)=Sof(S1B)=1-FVAR(1)
 Sof(S1A)=Sof(O1A)=FVAR(1)
5.a Secondary CH2 refined with riding coordinates:
 C13(H13A,H13B), C19(H19A,H19B), C7(H7A,H7B)
5.b Aromatic/amide H refined with riding coordinates:
 C8(H8), C9(H9), C14(H14), C17(H17), C15(H15), C5(H5), C2(H2), C11(H11),
 C10(H10), C16(H16), C3(H3), C4(H4)
;
_olex2_submission_special_instructions 'No special instructions were received'

loop_
_space_group_symop_operation_xyz
'x, y, z'
'-x, y+1/2, -z+1/2'
'-x, -y, -z'
'x, -y-1/2, z-1/2'

loop_
_atom_site_label
_atom_site_type_symbol
_atom_site_fract_x
_atom_site_fract_y
_atom_site_fract_z
_atom_site_U_iso_or_equiv
_atom_site_adp_type
_atom_site_occupancy
_atom_site_site_symmetry_order
_atom_site_calc_flag
_atom_site_refinement_flags_posn
_atom_site_refinement_flags_adp
_atom_site_refinement_flags_occupancy
_atom_site_disorder_assembly
_atom_site_disorder_group
Fe1 Fe 0.59135(5) -0.11550(3) 0.37816(3) 0.03359(15) Uani 1 1 d . . . . .
Cl1 Cl 1.01050(11) -0.08887(8) 0.16045(8) 0.0667(3) Uani 1 1 d . . . . .
S1A S 0.60534(14) 0.01113(10) 0.62832(8) 0.0641(5) Uani 0.765(7) 1 d . . P . .
O1B O 0.60534(14) 0.01113(10) 0.62832(8) 0.0641(5) Uani 0.235(7) 1 d . . P . .
O1A O 0.6396(3) -0.08464(19) 0.50663(14) 0.0728(10) Uani 0.765(7) 1 d . . P . .
S1B S 0.6396(3) -0.08464(19) 0.50663(14) 0.0728(10) Uani 0.235(7) 1 d . . P . .
N2 N 0.5459(3) -0.1552(2) 0.25363(16) 0.0385(6) Uani 1 1 d . . . . .
N1 N 0.7598(3) -0.0186(2) 0.36809(17) 0.0433(7) Uani 1 1 d . . . . .
N4 N 0.7762(3) -0.2124(2) 0.38205(17) 0.0416(7) Uani 1 1 d . . . . .
N3 N 0.4988(3) -0.2526(2) 0.39338(16) 0.0381(6) Uani 1 1 d . . . . .
O2 O 1.0819(3) -0.1436(2) 0.2325(2) 0.0754(9) Uani 1 1 d . . . . .
C1 C 0.5643(4) -0.0215(3) 0.53156(19) 0.0390(7) Uani 1 1 d . . . . .
C18 C 0.5957(4) -0.3257(3) 0.4112(2) 0.0454(8) Uani 1 1 d . . . . .
C8 C 0.4220(4) -0.1341(3) 0.1975(2) 0.0463(8) Uani 1 1 d . . . . .
H8 H 0.356278 -0.090823 0.211430 0.056 Uiso 1 1 calc R U . . .
C12 C 0.6397(4) -0.2181(3) 0.2341(2) 0.0446(8) Uani 1 1 d . . . . .
C6 C 0.8958(4) -0.0554(3) 0.3894(2) 0.0493(9) Uani 1 1 d . . . . .
C9 C 0.3884(5) -0.1747(3) 0.1193(2) 0.0593(11) Uani 1 1 d . . . . .
H9 H 0.301946 -0.159139 0.081056 0.071 Uiso 1 1 calc R U . . .
C13 C 0.7796(4) -0.2394(3) 0.2964(2) 0.0502(9) Uani 1 1 d . . . . .
H13A H 0.800403 -0.308047 0.294850 0.060 Uiso 1 1 calc R U . . .
H13B H 0.858596 -0.204561 0.281402 0.060 Uiso 1 1 calc R U . . .
C19 C 0.7546(4) -0.2972(3) 0.4316(3) 0.0553(10) Uani 1 1 d . . . . .
H19A H 0.786679 -0.281619 0.489690 0.066 Uiso 1 1 calc R U . . .
H19B H 0.812968 -0.350985 0.420352 0.066 Uiso 1 1 calc R U . . .
C14 C 0.3560(4) -0.2742(3) 0.3769(2) 0.0494(9) Uani 1 1 d . . . . .
H14 H 0.288077 -0.224240 0.363468 0.059 Uiso 1 1 calc R U . . .
C17 C 0.5523(5) -0.4208(3) 0.4137(3) 0.0650(11) Uani 1 1 d . . . . .
H17 H 0.621466 -0.470080 0.426500 0.078 Uiso 1 1 calc R U . . .
C7 C 0.9089(4) -0.1564(3) 0.4212(3) 0.0555(10) Uani 1 1 d . . . . .
H7A H 0.994231 -0.187017 0.409546 0.067 Uiso 1 1 calc R U . . .
H7B H 0.921176 -0.155770 0.480437 0.067 Uiso 1 1 calc R U . . .
C15 C 0.3061(5) -0.3680(3) 0.3791(3) 0.0634(12) Uani 1 1 d . . . . .
H15 H 0.206403 -0.380849 0.368382 0.076 Uiso 1 1 calc R U . . .
C5 C 1.0166(5) -0.0001(4) 0.3839(3) 0.0699(13) Uani 1 1 d . . . . .
H5 H 1.110344 -0.026244 0.398363 0.084 Uiso 1 1 calc R U . . .
O4 O 1.0745(6) 0.0012(3) 0.1626(3) 0.1362(19) Uani 1 1 d . . . . .
C2 C 0.7423(5) 0.0730(3) 0.3411(3) 0.0577(10) Uani 1 1 d . . . . .
H2 H 0.647831 0.097868 0.325568 0.069 Uiso 1 1 calc R U . . .
C11 C 0.6112(5) -0.2604(3) 0.1565(2) 0.0617(11) Uani 1 1 d . . . . .
H11 H 0.677391 -0.303753 0.143298 0.074 Uiso 1 1 calc R U . . .
C10 C 0.4858(5) -0.2378(4) 0.1003(2) 0.0692(13) Uani 1 1 d . . . . .
H10 H 0.466304 -0.265786 0.048287 0.083 Uiso 1 1 calc R U . . .
C16 C 0.4062(6) -0.4418(3) 0.3973(3) 0.0705(13) Uani 1 1 d . . . . .
H16 H 0.374924 -0.505509 0.398388 0.085 Uiso 1 1 calc R U . . .
C3 C 0.8560(6) 0.1319(3) 0.3351(3) 0.0713(13) Uani 1 1 d . . . . .
H3 H 0.839894 0.195604 0.317035 0.086 Uiso 1 1 calc R U . . .
C4 C 0.9944(6) 0.0939(4) 0.3566(3) 0.0813(16) Uani 1 1 d . . . . .
H4 H 1.073851 0.131984 0.352667 0.098 Uiso 1 1 calc R U . . .
O3 O 0.8635(4) -0.0790(4) 0.1582(5) 0.177(3) Uani 1 1 d . . . . .
O5 O 1.0254(7) -0.1394(4) 0.0902(3) 0.163(3) Uani 1 1 d . . . . .

loop_
_atom_site_aniso_label
_atom_site_aniso_U_11
_atom_site_aniso_U_22
_atom_site_aniso_U_33
_atom_site_aniso_U_23
_atom_site_aniso_U_13
_atom_site_aniso_U_12
Fe1 0.0329(2) 0.0359(3) 0.0330(2) -0.00459(19) 0.01013(18) -0.00403(19)
Cl1 0.0474(5) 0.0580(7) 0.0891(8) -0.0053(6) 0.0059(5) 0.0056(4)
S1A 0.0650(9) 0.0713(10) 0.0591(8) -0.0127(6) 0.0210(6) -0.0132(6)
O1B 0.0650(9) 0.0713(10) 0.0591(8) -0.0127(6) 0.0210(6) -0.0132(6)
O1A 0.0685(15) 0.0820(18) 0.0662(15) 0.0025(12) 0.0128(11) -0.0081(12)
S1B 0.0685(15) 0.0820(18) 0.0662(15) 0.0025(12) 0.0128(11) -0.0081(12)
N2 0.0423(15) 0.0385(15) 0.0375(14) -0.0065(12) 0.0155(12) -0.0057(12)
N1 0.0479(16) 0.0437(17) 0.0426(15) -0.0092(13) 0.0189(13) -0.0036(13)
N4 0.0335(14) 0.0422(17) 0.0474(16) -0.0073(13) 0.0066(12) 0.0023(12)
N3 0.0407(15) 0.0385(15) 0.0342(13) -0.0032(12) 0.0074(12) -0.0032(12)
O2 0.0683(19) 0.073(2) 0.081(2) 0.0061(17) 0.0102(16) 0.0182(16)
C1 0.0389(17) 0.0435(19) 0.0360(16) -0.0038(15) 0.0122(14) -0.0146(15)
C18 0.057(2) 0.0348(19) 0.0420(18) 0.0015(15) 0.0072(16) 0.0003(16)
C8 0.051(2) 0.049(2) 0.0393(18) 0.0026(16) 0.0115(16) -0.0049(16)
C12 0.0478(19) 0.047(2) 0.0450(19) -0.0138(16) 0.0227(16) -0.0118(16)
C6 0.0411(19) 0.059(2) 0.050(2) -0.0208(18) 0.0142(16) -0.0130(17)
C9 0.070(3) 0.067(3) 0.0361(18) 0.0030(19) 0.0052(18) -0.013(2)
C13 0.0429(19) 0.052(2) 0.060(2) -0.0189(18) 0.0205(17) 0.0016(16)
C19 0.051(2) 0.045(2) 0.064(2) 0.0046(19) 0.0034(19) 0.0110(17)
C14 0.048(2) 0.056(2) 0.0436(19) -0.0025(17) 0.0103(16) -0.0102(17)
C17 0.084(3) 0.041(2) 0.064(3) 0.006(2) 0.008(2) 0.000(2)
C7 0.0354(18) 0.061(3) 0.064(2) -0.014(2) 0.0006(17) -0.0016(17)
C15 0.060(2) 0.072(3) 0.056(2) -0.006(2) 0.010(2) -0.032(2)
C5 0.046(2) 0.084(4) 0.080(3) -0.024(3) 0.017(2) -0.024(2)
O4 0.154(4) 0.098(3) 0.139(4) 0.031(3) 0.002(3) -0.061(3)
C2 0.070(3) 0.051(2) 0.059(2) -0.0023(19) 0.028(2) -0.007(2)
C11 0.072(3) 0.069(3) 0.051(2) -0.026(2) 0.028(2) -0.011(2)
C10 0.089(3) 0.086(3) 0.0350(19) -0.021(2) 0.021(2) -0.015(3)
C16 0.094(3) 0.046(3) 0.067(3) 0.006(2) 0.011(3) -0.025(2)
C3 0.099(4) 0.056(3) 0.067(3) -0.007(2) 0.035(3) -0.028(3)
C4 0.081(3) 0.088(4) 0.083(3) -0.025(3) 0.035(3) -0.051(3)
O3 0.053(2) 0.159(5) 0.317(8) 0.118(5) 0.040(3) 0.037(3)
O5 0.191(6) 0.175(5) 0.086(3) -0.033(3) -0.034(3) 0.074(4)

loop_
_atom_type_symbol
_atom_type_description
_atom_type_scat_dispersion_real
_atom_type_scat_dispersion_imag
_atom_type_scat_source
C C 0.0033 0.0016 'International Tables Vol C Tables 4.2.6.8 and 6.1.1.4'
H H 0.0000 0.0000 'International Tables Vol C Tables 4.2.6.8 and 6.1.1.4'
Cl Cl 0.1484 0.1585 'International Tables Vol C Tables 4.2.6.8 and 6.1.1.4'
Fe Fe 0.3463 0.8444 'International Tables Vol C Tables 4.2.6.8 and 6.1.1.4'
N N 0.0061 0.0033 'International Tables Vol C Tables 4.2.6.8 and 6.1.1.4'
O O 0.0106 0.0060 'International Tables Vol C Tables 4.2.6.8 and 6.1.1.4'
S S 0.1246 0.1234 'International Tables Vol C Tables 4.2.6.8 and 6.1.1.4'

loop_
_geom_angle_atom_site_label_1
_geom_angle_atom_site_label_2
_geom_angle_atom_site_label_3
_geom_angle
_geom_angle_site_symmetry_1
_geom_angle_site_symmetry_3
_geom_angle_publ_flag
S1B Fe1 S1A 83.98(8) . 3_656 ?
S1B Fe1 N4 96.88(10) . . ?
N2 Fe1 S1A 98.49(9) . 3_656 ?
N2 Fe1 S1B 176.38(11) . . ?
N2 Fe1 N1 93.53(10) . . ?
N2 Fe1 N4 80.69(11) . . ?
N2 Fe1 N3 84.04(10) . . ?
N1 Fe1 S1A 102.09(9) . 3_656 ?
N1 Fe1 S1B 88.53(10) . . ?
N1 Fe1 N4 77.33(11) . . ?
N1 Fe1 N3 155.68(11) . . ?
N4 Fe1 S1A 178.94(9) . 3_656 ?
N3 Fe1 S1A 102.20(8) . 3_656 ?
N3 Fe1 S1B 92.86(10) . . ?
N3 Fe1 N4 78.40(10) . . ?
O4 Cl1 O2 109.8(3) . . ?
O4 Cl1 O3 109.9(3) . . ?
O4 Cl1 O5 109.7(4) . . ?
O3 Cl1 O2 109.5(3) . . ?
O3 Cl1 O5 109.3(4) . . ?
O5 Cl1 O2 108.6(3) . . ?
C1 O1B Fe1 97.51(14) . 3_656 ?
C1 S1B Fe1 118.3(2) . . ?
C8 N2 Fe1 124.9(2) . . ?
C12 N2 Fe1 115.2(2) . . ?
C12 N2 C8 119.0(3) . . ?
C6 N1 Fe1 115.2(2) . . ?
C2 N1 Fe1 126.2(3) . . ?
C2 N1 C6 118.5(3) . . ?
C13 N4 Fe1 109.2(2) . . ?
C19 N4 Fe1 106.5(2) . . ?
C19 N4 C13 112.3(3) . . ?
C19 N4 C7 112.4(3) . . ?
C7 N4 Fe1 106.0(2) . . ?
C7 N4 C13 110.1(3) . . ?
C18 N3 Fe1 114.7(2) . . ?
C14 N3 Fe1 126.4(2) . . ?
C14 N3 C18 118.3(3) . . ?
S1B C1 O1B 120.2(3) . . ?
S1B C1 C1 117.3(4) . 3_656 ?
C1 C1 O1B 122.5(4) 3_656 . ?
N3 C18 C19 116.0(3) . . ?
N3 C18 C17 122.0(4) . . ?
C17 C18 C19 121.9(4) . . ?
N2 C8 H8 118.9 . . ?
N2 C8 C9 122.2(4) . . ?
C9 C8 H8 118.9 . . ?
N2 C12 C13 118.7(3) . . ?
N2 C12 C11 120.9(4) . . ?
C11 C12 C13 120.4(3) . . ?
N1 C6 C7 116.1(3) . . ?
N1 C6 C5 121.2(4) . . ?
C5 C6 C7 122.7(4) . . ?
C8 C9 H9 121.1 . . ?
C10 C9 C8 117.9(4) . . ?
C10 C9 H9 121.1 . . ?
N4 C13 C12 113.6(3) . . ?
N4 C13 H13A 108.8 . . ?
N4 C13 H13B 108.8 . . ?
C12 C13 H13A 108.8 . . ?
C12 C13 H13B 108.8 . . ?
H13A C13 H13B 107.7 . . ?
N4 C19 C18 110.2(3) . . ?
N4 C19 H19A 109.6 . . ?
N4 C19 H19B 109.6 . . ?
C18 C19 H19A 109.6 . . ?
C18 C19 H19B 109.6 . . ?
H19A C19 H19B 108.1 . . ?
N3 C14 H14 118.9 . . ?
N3 C14 C15 122.3(4) . . ?
C15 C14 H14 118.9 . . ?
C18 C17 H17 120.5 . . ?
C16 C17 C18 119.1(4) . . ?
C16 C17 H17 120.5 . . ?
N4 C7 C6 110.1(3) . . ?
N4 C7 H7A 109.6 . . ?
N4 C7 H7B 109.6 . . ?
C6 C7 H7A 109.6 . . ?
C6 C7 H7B 109.6 . . ?
H7A C7 H7B 108.2 . . ?
C14 C15 H15 120.6 . . ?
C16 C15 C14 118.9(4) . . ?
C16 C15 H15 120.6 . . ?
C6 C5 H5 120.7 . . ?
C4 C5 C6 118.6(4) . . ?
C4 C5 H5 120.7 . . ?
N1 C2 H2 118.3 . . ?
N1 C2 C3 123.5(4) . . ?
C3 C2 H2 118.3 . . ?
C12 C11 H11 120.3 . . ?
C10 C11 C12 119.3(4) . . ?
C10 C11 H11 120.3 . . ?
C9 C10 H10 119.7 . . ?
C11 C10 C9 120.7(4) . . ?
C11 C10 H10 119.7 . . ?
C17 C16 C15 119.5(4) . . ?
C17 C16 H16 120.3 . . ?
C15 C16 H16 120.3 . . ?
C2 C3 H3 121.1 . . ?
C2 C3 C4 117.7(5) . . ?
C4 C3 H3 121.1 . . ?
C5 C4 H4 119.8 . . ?
C3 C4 C5 120.5(4) . . ?
C3 C4 H4 119.8 . . ?

loop_
_geom_bond_atom_site_label_1
_geom_bond_atom_site_label_2
_geom_bond_distance
_geom_bond_site_symmetry_2
_geom_bond_publ_flag
Fe1 S1A 2.3298(15) 3_656 ?
Fe1 S1B 2.131(2) . ?
Fe1 N2 2.097(3) . ?
Fe1 N1 2.114(3) . ?
Fe1 N4 2.185(3) . ?
Fe1 N3 2.126(3) . ?
Cl1 O2 1.444(3) . ?
Cl1 O4 1.379(4) . ?
Cl1 O3 1.383(4) . ?
Cl1 O5 1.404(5) . ?
O1B C1 1.635(3) . ?
S1B C1 1.258(4) . ?
N2 C8 1.341(4) . ?
N2 C12 1.336(4) . ?
N1 C6 1.344(5) . ?
N1 C2 1.341(5) . ?
N4 C13 1.490(4) . ?
N4 C19 1.478(5) . ?
N4 C7 1.480(4) . ?
N3 C18 1.345(4) . ?
N3 C14 1.340(4) . ?
C1 C1 1.522(7) 3_656 ?
C18 C19 1.505(5) . ?
C18 C17 1.380(5) . ?
C8 H8 0.9300 . ?
C8 C9 1.389(5) . ?
C12 C13 1.498(5) . ?
C12 C11 1.390(5) . ?
C6 C7 1.488(6) . ?
C6 C5 1.392(5) . ?
C9 H9 0.9300 . ?
C9 C10 1.358(6) . ?
C13 H13A 0.9700 . ?
C13 H13B 0.9700 . ?
C19 H19A 0.9700 . ?
C19 H19B 0.9700 . ?
C14 H14 0.9300 . ?
C14 C15 1.382(6) . ?
C17 H17 0.9300 . ?
C17 C16 1.368(6) . ?
C7 H7A 0.9700 . ?
C7 H7B 0.9700 . ?
C15 H15 0.9300 . ?
C15 C16 1.371(7) . ?
C5 H5 0.9300 . ?
C5 C4 1.376(7) . ?
C2 H2 0.9300 . ?
C2 C3 1.369(6) . ?
C11 H11 0.9300 . ?
C11 C10 1.356(6) . ?
C10 H10 0.9300 . ?
C16 H16 0.9300 . ?
C3 H3 0.9300 . ?
C3 C4 1.370(7) . ?
C4 H4 0.9300 . ?

loop_
_geom_torsion_atom_site_label_1
_geom_torsion_atom_site_label_2
_geom_torsion_atom_site_label_3
_geom_torsion_atom_site_label_4
_geom_torsion
_geom_torsion_site_symmetry_1
_geom_torsion_site_symmetry_2
_geom_torsion_site_symmetry_3
_geom_torsion_site_symmetry_4
_geom_torsion_publ_flag
Fe1 O1B C1 S1B -175.8(3) 3_656 . . . ?
Fe1 O1B C1 C1 3.9(4) 3_656 . . 3_656 ?
Fe1 S1B C1 O1B -175.05(16) . . . . ?
Fe1 S1B C1 C1 5.3(5) . . . 3_656 ?
Fe1 N2 C8 C9 -169.8(3) . . . . ?
Fe1 N2 C12 C13 -11.3(4) . . . . ?
Fe1 N2 C12 C11 171.0(3) . . . . ?
Fe1 N1 C6 C7 -3.3(4) . . . . ?
Fe1 N1 C6 C5 178.5(3) . . . . ?
Fe1 N1 C2 C3 -179.2(3) . . . . ?
Fe1 N4 C13 C12 -15.9(4) . . . . ?
Fe1 N4 C19 C18 40.2(3) . . . . ?
Fe1 N4 C7 C6 -41.6(3) . . . . ?
Fe1 N3 C18 C19 10.0(4) . . . . ?
Fe1 N3 C18 C17 -172.5(3) . . . . ?
Fe1 N3 C14 C15 171.9(3) . . . . ?
N2 C8 C9 C10 0.1(6) . . . . ?
N2 C12 C13 N4 18.8(5) . . . . ?
N2 C12 C11 C10 -0.4(6) . . . . ?
N1 C6 C7 N4 31.4(4) . . . . ?
N1 C6 C5 C4 0.5(6) . . . . ?
N1 C2 C3 C4 1.2(7) . . . . ?
N3 C18 C19 N4 -34.9(5) . . . . ?
N3 C18 C17 C16 0.3(6) . . . . ?
N3 C14 C15 C16 -1.2(6) . . . . ?
C18 N3 C14 C15 1.2(5) . . . . ?
C18 C17 C16 C15 -0.4(7) . . . . ?
C8 N2 C12 C13 178.5(3) . . . . ?
C8 N2 C12 C11 0.9(5) . . . . ?
C8 C9 C10 C11 0.3(7) . . . . ?
C12 N2 C8 C9 -0.7(5) . . . . ?
C12 C11 C10 C9 -0.2(7) . . . . ?
C6 N1 C2 C3 -1.0(6) . . . . ?
C6 C5 C4 C3 -0.2(7) . . . . ?
C13 N4 C19 C18 -79.2(4) . . . . ?
C13 N4 C7 C6 76.3(4) . . . . ?
C13 C12 C11 C10 -178.1(4) . . . . ?
C19 N4 C13 C12 102.0(4) . . . . ?
C19 N4 C7 C6 -157.6(3) . . . . ?
C19 C18 C17 C16 177.8(4) . . . . ?
C14 N3 C18 C19 -178.3(3) . . . . ?
C14 N3 C18 C17 -0.7(5) . . . . ?
C14 C15 C16 C17 0.8(7) . . . . ?
C17 C18 C19 N4 147.5(4) . . . . ?
C7 N4 C13 C12 -131.8(3) . . . . ?
C7 N4 C19 C18 155.9(3) . . . . ?
C7 C6 C5 C4 -177.6(4) . . . . ?
C5 C6 C7 N4 -150.4(4) . . . . ?
C2 N1 C6 C7 178.3(3) . . . . ?
C2 N1 C6 C5 0.1(5) . . . . ?
C2 C3 C4 C5 -0.6(7) . . . . ?
C11 C12 C13 N4 -163.6(3) . . . . ?
